data_2022406
loop_
_publ_author_name
'Lin, Jieye'
'Oliver, Allen G.'
'Meredith, Reagan J.'
'Carmichael, Ian'
'Serianni, Anthony S.'

_publ_section_title
;
 Isopropyl 3-deoxy-\a-<small>D</small>-<i>ribo</i>-hexopyranoside
 (isopropyl 3-deoxy-\a-<small>D</small>-glucopyranoside): evaluating
 trends in structural parameters
;
_journal_coeditor_code QF3048
_journal_issue 8
_journal_name_full 'Acta Crystallographica Section C'
_journal_page_first
;
;
_journal_paper_doi 10.1107/S205322962100749X
_journal_volume 77
_journal_year 2021
_chemical_absolute_configuration rmad
_chemical_formula_iupac 'C9 H18 O5'
_chemical_formula_moiety 'C9 H18 O5'
_chemical_formula_sum 'C9 H18 O5'
_chemical_formula_weight 206.23
_chemical_name_systematic
;
Isopropyl 3-deoxy-\a-<it>D</it>-<i>ribo</i>-hexopyranoside
;
_space_group_crystal_system monoclinic
_space_group_IT_number 5
_space_group_name_Hall 'I 2y'
_space_group_name_H-M_alt 'I 1 2 1'
_atom_sites_solution_hydrogens mixed
_atom_sites_solution_primary dual
_atom_sites_solution_secondary difmap
_audit_creation_method SHELXL-2018/3
_cell_angle_alpha 90
_cell_angle_beta 109.020(7)
_cell_angle_gamma 90
_cell_formula_units_Z 4
_cell_length_a 13.7349(11)
_cell_length_b 5.0575(4)
_cell_length_c 16.0800(12)
_cell_measurement_reflns_used 9799
_cell_measurement_temperature 120(2)
_cell_measurement_theta_max 70.47
_cell_measurement_theta_min 3.69
_cell_volume 1056.00(15)
_computing_cell_refinement
;
SAINT (Bruker, 2018)
;
_computing_data_collection
;
APEX3 (Bruker, 2018)
;
_computing_data_reduction
;
SAINT (Bruker, 2018)
;
_computing_molecular_graphics
;
Mercury (Macrae <i>et al.</i>, 2020) and XP (Bruker, 2018)
;
_computing_publication_material
;
CIFTAB (Sheldrick, 2008)
;
_computing_structure_refinement
;
SHELXL2018 (Sheldrick, 2015b)
;
_computing_structure_solution
;
SHELXT2014 (Sheldrick, 2015a)
;
_diffrn_ambient_temperature 120(2)
_diffrn_detector_area_resol_mean 7.41
_diffrn_measured_fraction_theta_full 1.000
_diffrn_measured_fraction_theta_max 0.988
_diffrn_measurement_device_type 'Bruker PHOTON-II'
_diffrn_measurement_method 'combination of \w and \f-scans'
_diffrn_radiation_type CuK\a
_diffrn_radiation_wavelength 1.54184
_diffrn_reflns_av_R_equivalents 0.0622
_diffrn_reflns_av_unetI/netI 0.0385
_diffrn_reflns_limit_h_max 16
_diffrn_reflns_limit_h_min -16
_diffrn_reflns_limit_k_max 6
_diffrn_reflns_limit_k_min -6
_diffrn_reflns_limit_l_max 19
_diffrn_reflns_limit_l_min -19
_diffrn_reflns_number 11702
_diffrn_reflns_theta_full 67.679
_diffrn_reflns_theta_max 70.836
_diffrn_reflns_theta_min 3.686
_diffrn_source 'Incoatec micro-focus'
_exptl_absorpt_coefficient_mu 0.887
_exptl_absorpt_correction_T_max 0.9943
_exptl_absorpt_correction_T_min 0.7873
_exptl_absorpt_correction_type numerical
_exptl_absorpt_process_details
;
(SADABS; Krause <i>et al.</i>, 2015)
;
_exptl_crystal_colour colorless
_exptl_crystal_density_diffrn 1.297
_exptl_crystal_description tablet
_exptl_crystal_F_000 448
_exptl_crystal_size_max 0.336
_exptl_crystal_size_mid 0.122
_exptl_crystal_size_min 0.072
_refine_diff_density_max 0.193
_refine_diff_density_min -0.240
_refine_ls_abs_structure_details
;
Flack <i>x</i> determined using 774 quotients [(I+)-(I-)]/[(I+)+(I-)]
(Parsons <i>et al.</i>,  2013)
;
_refine_ls_abs_structure_Flack 0.11(12)
_refine_ls_extinction_method none
_refine_ls_goodness_of_fit_ref 1.075
_refine_ls_hydrogen_treatment mixed
_refine_ls_matrix_type full
_refine_ls_number_parameters 141
_refine_ls_number_reflns 1976
_refine_ls_number_restraints 1
_refine_ls_restrained_S_all 1.074
_refine_ls_R_factor_all 0.0431
_refine_ls_R_factor_gt 0.0413
_refine_ls_shift/su_max 0.000
_refine_ls_shift/su_mean 0.000
_refine_ls_structure_factor_coef Fsqd
_refine_ls_weighting_details 'w=1/[\s^2^(Fo^2^)+(0.0607P)^2^+0.4315P] where P=(Fo^2^+2Fc^2^)/3'
_refine_ls_weighting_scheme calc
_refine_ls_wR_factor_gt 0.1028
_refine_ls_wR_factor_ref 0.1049
_reflns_number_gt 1889
_reflns_number_total 1976
_reflns_threshold_expression 'I > 2\s(I)'
_cod_data_source_file qf3048sup1.cif
_cod_data_source_block I
_cod_original_sg_symbol_H-M 'I 2'
_cod_database_code 2022406
_shelx_space_group_comment
;
The symmetry employed for this shelxl refinement is uniquely defined
by the following loop, which should always be used as a source of
symmetry information in preference to the above space-group names.
They are only intended as comments.
;
_shelx_estimated_absorpt_t_min 0.755
_shelx_estimated_absorpt_t_max 0.939

loop_
_space_group_symop_operation_xyz
'x, y, z'
'-x, y, -z'
'x+1/2, y+1/2, z+1/2'
'-x+1/2, y+1/2, -z+1/2'

loop_
_atom_site_type_symbol
_atom_site_label
_atom_site_fract_x
_atom_site_fract_y
_atom_site_fract_z
_atom_site_U_iso_or_equiv
_atom_site_adp_type
_atom_site_calc_flag
_atom_site_occupancy
_atom_site_disorder_assembly
_atom_site_disorder_group
O O1 0.68915(12) 0.5805(4) 0.37509(11) 0.0263(4) Uani d 1 . .
O O2 0.69471(13) 0.4545(4) 0.20866(12) 0.0296(4) Uani d 1 . .
H H2O 0.728(3) 0.315(9) 0.214(3) 0.055(11) Uiso d 1 . .
O O4 0.37421(15) 0.7884(5) 0.22265(14) 0.0391(5) Uani d 1 . .
H H4O 0.315(3) 0.727(9) 0.210(3) 0.054(11) Uiso d 1 . .
O O5 0.55131(11) 0.2881(4) 0.35832(11) 0.0275(4) Uani d 1 . .
O O6 0.33085(14) 0.1938(5) 0.32116(15) 0.0403(5) Uani d 1 . .
H H6O 0.363(2) 0.088(7) 0.3067(19) 0.019(7) Uiso d 1 . .
C C1 0.64012(16) 0.3488(5) 0.33426(16) 0.0256(5) Uani d 1 . .
H H1 0.689748 0.197906 0.351073 0.031 Uiso calc 1 . .
C C2 0.60806(17) 0.3912(5) 0.23532(16) 0.0257(5) Uani d 1 . .
H H2 0.575131 0.225994 0.204708 0.031 Uiso calc 1 . .
C C3 0.53099(18) 0.6171(5) 0.20867(16) 0.0280(6) Uani d 1 . .
H H3A 0.506808 0.637171 0.143889 0.034 Uiso calc 1 . .
H H3B 0.564478 0.784371 0.235026 0.034 Uiso calc 1 . .
C C4 0.43968(17) 0.5601(6) 0.24003(17) 0.0292(6) Uani d 1 . .
H H4 0.400362 0.405639 0.206740 0.035 Uiso calc 1 . .
C C5 0.47615(17) 0.4976(6) 0.33787(17) 0.0299(6) Uani d 1 . .
H H5 0.508077 0.659714 0.371288 0.036 Uiso calc 1 . .
C C6 0.39025(19) 0.4035(7) 0.37074(18) 0.0365(7) Uani d 1 . .
H H6A 0.420739 0.345331 0.432608 0.044 Uiso calc 1 . .
H H6B 0.344038 0.554464 0.369861 0.044 Uiso calc 1 . .
C C7 0.75087(17) 0.5488(6) 0.46627(16) 0.0285(6) Uani d 1 . .
H H7 0.721028 0.404685 0.493057 0.034 Uiso calc 1 . .
C C8 0.86015(19) 0.4748(7) 0.47172(19) 0.0403(7) Uani d 1 . .
H H8A 0.858502 0.317248 0.435790 0.060 Uiso calc 1 . .
H H8B 0.900822 0.437631 0.533031 0.060 Uiso calc 1 . .
H H8C 0.891504 0.621728 0.449842 0.060 Uiso calc 1 . .
C C9 0.7460(2) 0.8055(7) 0.51170(19) 0.0410(7) Uani d 1 . .
H H9A 0.673854 0.852857 0.501534 0.062 Uiso calc 1 . .
H H9B 0.779289 0.944714 0.488209 0.062 Uiso calc 1 . .
H H9C 0.781656 0.786285 0.574997 0.062 Uiso calc 1 . .

loop_
_atom_site_aniso_label
_atom_site_aniso_U_11
_atom_site_aniso_U_22
_atom_site_aniso_U_33
_atom_site_aniso_U_12
_atom_site_aniso_U_13
_atom_site_aniso_U_23
O1 0.0155(7) 0.0324(9) 0.0283(8) -0.0017(7) 0.0035(6) 0.0009(7)
O2 0.0203(8) 0.0336(10) 0.0393(9) 0.0035(8) 0.0157(7) 0.0028(8)
O4 0.0177(9) 0.0480(12) 0.0507(11) 0.0075(9) 0.0100(8) 0.0059(10)
O5 0.0147(8) 0.0357(10) 0.0322(8) -0.0022(7) 0.0080(6) 0.0025(8)
O6 0.0195(9) 0.0493(13) 0.0553(13) -0.0061(9) 0.0166(9) -0.0035(11)
C1 0.0135(9) 0.0303(14) 0.0337(12) -0.0008(9) 0.0087(8) -0.0001(10)
C2 0.0161(9) 0.0291(13) 0.0328(11) -0.0024(9) 0.0092(8) -0.0011(10)
C3 0.0168(10) 0.0342(14) 0.0324(12) 0.0015(10) 0.0072(9) 0.0036(11)
C4 0.0140(10) 0.0350(14) 0.0370(13) 0.0001(10) 0.0060(9) -0.0005(11)
C5 0.0131(11) 0.0399(16) 0.0368(13) 0.0011(10) 0.0085(9) -0.0036(11)
C6 0.0184(11) 0.0542(18) 0.0386(13) -0.0029(12) 0.0116(10) -0.0011(13)
C7 0.0192(11) 0.0372(14) 0.0268(11) -0.0034(10) 0.0045(9) 0.0037(10)
C8 0.0177(11) 0.0564(18) 0.0419(14) 0.0002(12) 0.0030(10) 0.0128(14)
C9 0.0430(15) 0.0434(16) 0.0328(13) -0.0072(14) 0.0071(11) -0.0003(13)

loop_
_atom_type_symbol
_atom_type_description
_atom_type_scat_dispersion_real
_atom_type_scat_dispersion_imag
_atom_type_scat_source
C C 0.0181 0.0091 'International Tables Vol C Tables 4.2.6.8 and 6.1.1.4'
H H 0.0000 0.0000 'International Tables Vol C Tables 4.2.6.8 and 6.1.1.4'
O O 0.0492 0.0322 'International Tables Vol C Tables 4.2.6.8 and 6.1.1.4'

loop_
_geom_angle_atom_site_label_1
_geom_angle_atom_site_label_2
_geom_angle_atom_site_label_3
_geom_angle_site_symmetry_1
_geom_angle_site_symmetry_3
_geom_angle
_geom_angle_publ_flag
C1 O1 C7 . . 114.6(2) ?
C2 O2 H2O . . 105(3) ?
C4 O4 H4O . . 104(3) ?
C1 O5 C5 . . 113.08(19) ?
C6 O6 H6O . . 114(2) ?
O1 C1 O5 . . 112.01(19) ?
O1 C1 C2 . . 107.6(2) ?
O5 C1 C2 . . 109.38(17) ?
O1 C1 H1 . . 109.3 ?
O5 C1 H1 . . 109.3 ?
C2 C1 H1 . . 109.3 ?
O2 C2 C3 . . 108.6(2) ?
O2 C2 C1 . . 111.12(18) ?
C3 C2 C1 . . 109.8(2) ?
O2 C2 H2 . . 109.1 ?
C3 C2 H2 . . 109.1 ?
C1 C2 H2 . . 109.1 ?
C2 C3 C4 . . 109.7(2) ?
C2 C3 H3A . . 109.7 ?
C4 C3 H3A . . 109.7 ?
C2 C3 H3B . . 109.7 ?
C4 C3 H3B . . 109.7 ?
H3A C3 H3B . . 108.2 ?
O4 C4 C5 . . 110.1(2) ?
O4 C4 C3 . . 108.3(2) ?
C5 C4 C3 . . 110.65(18) ?
O4 C4 H4 . . 109.3 ?
C5 C4 H4 . . 109.3 ?
C3 C4 H4 . . 109.3 ?
O5 C5 C6 . . 105.7(2) ?
O5 C5 C4 . . 111.04(19) ?
C6 C5 C4 . . 113.21(19) ?
O5 C5 H5 . . 108.9 ?
C6 C5 H5 . . 108.9 ?
C4 C5 H5 . . 108.9 ?
O6 C6 C5 . . 114.2(2) ?
O6 C6 H6A . . 108.7 ?
C5 C6 H6A . . 108.7 ?
O6 C6 H6B . . 108.7 ?
C5 C6 H6B . . 108.7 ?
H6A C6 H6B . . 107.6 ?
O1 C7 C9 . . 107.1(2) ?
O1 C7 C8 . . 109.1(2) ?
C9 C7 C8 . . 112.6(2) ?
O1 C7 H7 . . 109.3 ?
C9 C7 H7 . . 109.3 ?
C8 C7 H7 . . 109.3 ?
C7 C8 H8A . . 109.5 ?
C7 C8 H8B . . 109.5 ?
H8A C8 H8B . . 109.5 ?
C7 C8 H8C . . 109.5 ?
H8A C8 H8C . . 109.5 ?
H8B C8 H8C . . 109.5 ?
C7 C9 H9A . . 109.5 ?
C7 C9 H9B . . 109.5 ?
H9A C9 H9B . . 109.5 ?
C7 C9 H9C . . 109.5 ?
H9A C9 H9C . . 109.5 ?
H9B C9 H9C . . 109.5 ?

loop_
_geom_bond_atom_site_label_1
_geom_bond_atom_site_label_2
_geom_bond_site_symmetry_2
_geom_bond_distance
_geom_bond_publ_flag
O1 C1 . 1.403(3) ?
O1 C7 . 1.443(3) ?
O2 C2 . 1.427(3) ?
O2 H2O . 0.83(5) ?
O4 C4 . 1.434(3) ?
O4 H4O . 0.83(5) ?
O5 C1 . 1.428(3) ?
O5 C5 . 1.440(3) ?
O6 C6 . 1.415(4) ?
O6 H6O . 0.78(3) ?
C1 C2 . 1.521(3) ?
C1 H1 . 1.0000 ?
C2 C3 . 1.521(3) ?
C2 H2 . 1.0000 ?
C3 C4 . 1.524(3) ?
C3 H3A . 0.9900 ?
C3 H3B . 0.9900 ?
C4 C5 . 1.521(3) ?
C4 H4 . 1.0000 ?
C5 C6 . 1.518(3) ?
C5 H5 . 1.0000 ?
C6 H6A . 0.9900 ?
C6 H6B . 0.9900 ?
C7 C9 . 1.502(4) ?
C7 C8 . 1.521(3) ?
C7 H7 . 1.0000 ?
C8 H8A . 0.9800 ?
C8 H8B . 0.9800 ?
C8 H8C . 0.9800 ?
C9 H9A . 0.9800 ?
C9 H9B . 0.9800 ?
C9 H9C . 0.9800 ?

loop_
_geom_hbond_atom_site_label_D
_geom_hbond_atom_site_label_H
_geom_hbond_atom_site_label_A
_geom_hbond_site_symmetry_A
_geom_hbond_distance_DH
_geom_hbond_distance_HA
_geom_hbond_distance_DA
_geom_hbond_angle_DHA
_geom_hbond_publ_flag
O2 H2O O1 4_645 0.83(5) 2.41(4) 3.055(2) 135(4) yes
O2 H2O O2 4_645 0.83(5) 2.27(5) 3.025(2) 152(4) yes
O4 H4O O6 4 0.83(5) 1.91(5) 2.714(3) 163(5) yes
O6 H6O O4 1_545 0.78(3) 2.07(3) 2.772(3) 150(3) yes

loop_
_geom_torsion_atom_site_label_1
_geom_torsion_atom_site_label_2
_geom_torsion_atom_site_label_3
_geom_torsion_atom_site_label_4
_geom_torsion_site_symmetry_1
_geom_torsion_site_symmetry_2
_geom_torsion_site_symmetry_3
_geom_torsion_site_symmetry_4
_geom_torsion
_geom_torsion_publ_flag
C7 O1 C1 O5 . . . . 77.4(2) ?
C7 O1 C1 C2 . . . . -162.35(18) ?
C5 O5 C1 O1 . . . . 57.7(2) ?
C5 O5 C1 C2 . . . . -61.5(3) ?
O1 C1 C2 O2 . . . . 57.6(2) ?
O5 C1 C2 O2 . . . . 179.5(2) ?
O1 C1 C2 C3 . . . . -62.5(2) ?
O5 C1 C2 C3 . . . . 59.4(3) ?
O2 C2 C3 C4 . . . . -177.49(19) ?
C1 C2 C3 C4 . . . . -55.8(3) ?
C2 C3 C4 O4 . . . . 173.7(2) ?
C2 C3 C4 C5 . . . . 52.9(3) ?
C1 O5 C5 C6 . . . . -177.9(2) ?
C1 O5 C5 C4 . . . . 58.9(3) ?
O4 C4 C5 O5 . . . . -173.36(19) ?
C3 C4 C5 O5 . . . . -53.6(3) ?
O4 C4 C5 C6 . . . . 67.9(3) ?
C3 C4 C5 C6 . . . . -172.3(2) ?
O5 C5 C6 O6 . . . . -70.4(3) ?
C4 C5 C6 O6 . . . . 51.4(3) ?
C1 O1 C7 C9 . . . . -147.9(2) ?
C1 O1 C7 C8 . . . . 89.9(2) ?

_cod_database_fobs_code 2022406
